data_7200124
loop_
_publ_author_name
'Kendrick, John'
'Gourlay, Matthew D.'
'Neumann, Marcus A.'
'Leusen, Frank J. J.'

_publ_section_title
;
 Predicting spontaneous racemate resolution using recent developments in
 crystal structure prediction
;
_journal_issue 11
_journal_name_full CrystEngComm
_journal_page_first 2391
_journal_page_last 2399
_journal_paper_doi 10.1039/b909038j
_journal_volume 11
_journal_year 2009
_space_group_IT_number 14
_symmetry_cell_setting monoclinic
_symmetry_Int_Tables_number 14
_symmetry_space_group_name_Hall '-P 2ybc'
_symmetry_space_group_name_H-M 'P 1 21/c 1'
_cell_angle_alpha 90.000000
_cell_angle_beta 132.063308
_cell_angle_gamma 90.000000
_cell_length_a 4.856964
_cell_length_b 16.201942
_cell_length_c 9.472201
_cell_volume 553.380
_cod_data_source_file 5HMO_racemic.cif
_cod_data_source_block 5HMO_R_7
_cod_original_sg_symbol_H-M 'P 2_1/c'
_cod_struct_determination_method theoretical
_cod_database_code 7200124

loop_
_symmetry_equiv_pos_site_id
_symmetry_equiv_pos_as_xyz
1 x,y,z
2 -x,y+1/2,-z+1/2
3 -x,-y,-z
4 x,-y+1/2,z+1/2

loop_
_atom_site_label
_atom_site_type_symbol
_atom_site_fract_x
_atom_site_fract_y
_atom_site_fract_z
C46 C 1.249950 0.356431 1.369527
C47 C 1.167408 0.388236 1.190172
O48 O 1.037596 0.473596 1.165729
C49 C 1.022589 0.490407 1.300002
N50 N 1.144241 0.426862 1.419210
O51 O 0.909961 0.558724 1.305199
C52 C 0.869001 0.339293 1.011329
O53 O 0.539080 0.332260 0.979379
H54 H 1.082197 0.301928 1.336910
H55 H 1.543050 0.340908 1.484941
H56 H 1.416358 0.391617 1.209540
H57 H 1.139990 0.428679 1.526867
H58 H 0.814778 0.368193 0.889702
H59 H 0.982000 0.277108 1.030767
H60 H 0.365144 0.375120 0.885066
